data_9017757
loop_
_publ_author_name
'Vymazalova, A.'
'Cabral, A. R.'
'Laufek, F.'
'Liebmann, W.'
'Stanley, C. J.'
'Lehmann, B.'

_publ_section_title
;
 Roterbarite, PdCuBiSe3, a new mineral species from the Roter Bar mine,
 Harz Mountains, Germany
;
_journal_name_full 'Mineralogy and Petrology'
_journal_page_first 443
_journal_page_last 451
_journal_volume 114
_journal_year 2020
_chemical_compound_source 'Roter Bar mine, Harz Mountains, Germany'
_chemical_formula_sum 'Bi Cu Pd Se3'
_chemical_name_mineral Roterbarite
_space_group_IT_number 19
_space_group_name_Hall 'P 2ac 2ab'
_space_group_name_H-M_alt 'P 21 21 21'
_symmetry_space_group_name_H-M 'P 21 21 21'
_cell_angle_alpha 90
_cell_angle_beta 90
_cell_angle_gamma 90
_cell_length_a 5.00520
_cell_length_b 7.9921
_cell_length_c 13.5969
_cell_formula_units_Z 4
_cell_volume 543.904
_database_code_amcsd 0020939
_exptl_crystal_density_diffrn 7.520
_cod_data_source_file inputs/fixed/downloads/18/18720.cif
_cod_data_source_block 18720
_cod_original_formula_sum 'Bi Pd Cu Se3'
_cod_database_code 9017757

loop_
_space_group_symop_operation_xyz
x,y,z
-x,1/2+y,1/2-z
1/2+x,1/2-y,-z
1/2-x,-y,1/2+z

loop_
_atom_site_label
_atom_site_fract_x
_atom_site_fract_y
_atom_site_fract_z
_atom_site_U_iso_or_equiv
Bi 0.91490 0.38200 0.13100 0.00494
Pd 0.50180 0.13181 0.25200 0.00494
Cu 0.96440 0.38140 0.43920 0.02026
Se1 0.73420 0.12340 0.41070 0.00494
Se2 0.25060 0.38410 0.29410 0.00494
Se3 0.28260 0.13480 0.08940 0.00494

loop_
_cod_related_entry_id
_cod_related_entry_database
_cod_related_entry_code
1 AMCSD 0020939
